data_2235010
loop_
_publ_author_name
'Luan, Yuan-yuan'
'Hu, Yong-hong'
'Guo, Song'
'Zhu, Jing'
'Yang, Wen-ge'

_publ_section_title
;
 1-{(1<i>Z</i>)-1-[3-(2,4-Dichlorophenoxy)propoxy]-1-(2,4-difluorophenyl)prop-1-en-2-yl}-1<i>H</i>-1,2,4-triazole
;
_journal_coeditor_code HB6698
_journal_issue 6
_journal_name_full 'Acta Crystallographica Section E'
_journal_page_first o1780
_journal_paper_doi 10.1107/S1600536812017874
_journal_volume 68
_journal_year 2012
_chemical_formula_iupac 'C20 H17 Cl2 F2 N3 O2'
_chemical_formula_moiety 'C20 H17 Cl2 F2 N3 O2'
_chemical_formula_sum 'C20 H17 Cl2 F2 N3 O2'
_chemical_formula_weight 440.27
_chemical_name_systematic
;
1-{(1<i>Z</i>)-1-[3-(2,4-Dichlorophenoxy)propoxy]-1-(2,4-difluorophenyl)prop-
1-en-2-yl}-1<i>H</i>-1,2,4-triazole
;
_space_group_IT_number 2
_symmetry_cell_setting triclinic
_symmetry_space_group_name_Hall '-P 1'
_symmetry_space_group_name_H-M 'P -1'
_atom_sites_solution_hydrogens geom
_atom_sites_solution_primary direct
_atom_sites_solution_secondary difmap
_audit_creation_method SHELXL-97
_cell_angle_alpha 89.48(3)
_cell_angle_beta 84.57(3)
_cell_angle_gamma 73.74(3)
_cell_formula_units_Z 2
_cell_length_a 7.4380(15)
_cell_length_b 8.7600(18)
_cell_length_c 15.892(3)
_cell_measurement_reflns_used 25
_cell_measurement_temperature 293(2)
_cell_measurement_theta_max 13
_cell_measurement_theta_min 9
_cell_volume 989.4(4)
_computing_cell_refinement 'CAD-4 EXPRESS (Enraf--Nonius, 1994)'
_computing_data_collection 'CAD-4 EXPRESS (Enraf--Nonius, 1994)'
_computing_data_reduction 'XCAD4 (Harms & Wocadlo, 1995)'
_computing_molecular_graphics 'SHELXTL (Sheldrick, 2008)'
_computing_publication_material 'PLATON (Spek, 2009)'
_computing_structure_refinement 'SHELXL97 (Sheldrick, 2008)'
_computing_structure_solution 'SHELXS97 (Sheldrick, 2008)'
_diffrn_ambient_temperature 293(2)
_diffrn_measured_fraction_theta_full 1.000
_diffrn_measured_fraction_theta_max 1.000
_diffrn_measurement_device_type 'Enraf--Nonius CAD-4'
_diffrn_measurement_method \w/2\q
_diffrn_radiation_monochromator graphite
_diffrn_radiation_source 'fine-focus sealed tube'
_diffrn_radiation_type MoK\a
_diffrn_radiation_wavelength 0.71073
_diffrn_reflns_av_R_equivalents 0.0223
_diffrn_reflns_av_sigmaI/netI 0.0332
_diffrn_reflns_limit_h_max 8
_diffrn_reflns_limit_h_min 0
_diffrn_reflns_limit_k_max 10
_diffrn_reflns_limit_k_min -10
_diffrn_reflns_limit_l_max 19
_diffrn_reflns_limit_l_min -19
_diffrn_reflns_number 3933
_diffrn_reflns_theta_full 25.37
_diffrn_reflns_theta_max 25.37
_diffrn_reflns_theta_min 1.29
_diffrn_standards_decay_% 1
_diffrn_standards_interval_count 200
_diffrn_standards_interval_time 2
_diffrn_standards_number 3
_exptl_absorpt_coefficient_mu 0.369
_exptl_absorpt_correction_T_max 0.9641
_exptl_absorpt_correction_T_min 0.8975
_exptl_absorpt_correction_type psi-scan
_exptl_absorpt_process_details "'(North <i>et al.</i>, 1968)"
_exptl_crystal_colour colorness
_exptl_crystal_density_diffrn 1.478
_exptl_crystal_density_method 'not measured'
_exptl_crystal_description block
_exptl_crystal_F_000 452
_exptl_crystal_size_max 0.30
_exptl_crystal_size_mid 0.20
_exptl_crystal_size_min 0.10
_refine_diff_density_max 1.206
_refine_diff_density_min -0.317
_refine_ls_extinction_method none
_refine_ls_goodness_of_fit_ref 1.010
_refine_ls_hydrogen_treatment constr
_refine_ls_matrix_type full
_refine_ls_number_parameters 262
_refine_ls_number_reflns 3628
_refine_ls_number_restraints 2
_refine_ls_restrained_S_all 1.012
_refine_ls_R_factor_all 0.0774
_refine_ls_R_factor_gt 0.0537
_refine_ls_shift/su_max 0.000
_refine_ls_shift/su_mean 0.000
_refine_ls_structure_factor_coef Fsqd
_refine_ls_weighting_details 'calc w=1/[\s^2^(Fo^2^)+(0.1000P)^2^] where P=(Fo^2^+2Fc^2^)/3'
_refine_ls_weighting_scheme calc
_refine_ls_wR_factor_gt 0.1425
_refine_ls_wR_factor_ref 0.1577
_reflns_number_gt 2564
_reflns_number_total 3628
_reflns_threshold_expression I>2\s(I)
_cod_data_source_file hb6698.cif
_cod_data_source_block I
_cod_original_cell_volume 989.4(3)
_cod_database_code 2235010
_cod_database_fobs_code 2235010

loop_
_symmetry_equiv_pos_as_xyz
'x, y, z'
'-x, -y, -z'

loop_
_atom_site_type_symbol
_atom_site_label
_atom_site_fract_x
_atom_site_fract_y
_atom_site_fract_z
_atom_site_U_iso_or_equiv
_atom_site_adp_type
_atom_site_calc_flag
_atom_site_refinement_flags
_atom_site_occupancy
_atom_site_symmetry_multiplicity
Cl Cl1 0.48843(15) 0.85730(11) 0.59207(6) 0.0793(3) Uani d . 1 1
O O1 0.0231(3) 1.0877(2) 0.22722(12) 0.0563(6) Uani d . 1 1
F F1 0.0405(2) 0.8859(2) 0.07385(13) 0.0733(5) Uani d U 1 1
N N1 0.0846(4) 1.4711(3) 0.11743(16) 0.0601(7) Uani d . 1 1
C C1 -0.1446(4) 0.9223(3) 0.09377(16) 0.0430(6) Uani d U 1 1
Cl Cl2 0.39808(13) 0.30882(11) 0.71824(5) 0.0769(3) Uani d . 1 1
F F2 -0.5362(3) 0.7795(2) 0.05601(13) 0.0762(6) Uani d . 1 1
O O2 0.2476(3) 0.8160(2) 0.46936(12) 0.0567(5) Uani d . 1 1
C C2 -0.2436(4) 0.8278(3) 0.06304(18) 0.0494(7) Uani d . 1 1
H H2A -0.1844 0.7386 0.0291 0.059 Uiso calc R 1 1
N N2 0.1804(4) 1.4856(3) 0.24639(18) 0.0661(7) Uani d . 1 1
N N3 0.0067(3) 1.3826(2) 0.17311(13) 0.0412(5) Uani d . 1 1
C C3 -0.4343(4) 0.8715(3) 0.08482(18) 0.0502(7) Uani d U 1 1
C C4 -0.5252(4) 1.0021(4) 0.13428(18) 0.0536(7) Uani d U 1 1
H H4A -0.6547 1.0283 0.1479 0.064 Uiso calc R 1 1
C C5 -0.4209(4) 1.0939(3) 0.16344(18) 0.0491(7) Uani d . 1 1
H H5A -0.4813 1.1835 0.1969 0.059 Uiso calc R 1 1
C C6 -0.2260(3) 1.0556(3) 0.14398(15) 0.0391(6) Uani d . 1 1
C C7 -0.1090(4) 1.1539(3) 0.17330(15) 0.0403(6) Uani d . 1 1
C C8 -0.1167(3) 1.2983(3) 0.14444(15) 0.0388(6) Uani d . 1 1
C C9 -0.2440(4) 1.3857(3) 0.08190(18) 0.0517(7) Uani d . 1 1
H H9A -0.3213 1.3218 0.0657 0.078 Uiso calc R 1 1
H H9B -0.1700 1.4075 0.0329 0.078 Uiso calc R 1 1
H H9C -0.3226 1.4840 0.1069 0.078 Uiso calc R 1 1
C C10 0.1855(4) 1.5294(4) 0.1652(2) 0.0635(8) Uani d . 1 1
H H10A 0.2557 1.5965 0.1441 0.076 Uiso calc R 1 1
C C11 0.0658(4) 1.3936(3) 0.24882(19) 0.0541(7) Uani d . 1 1
H H11A 0.0312 1.3434 0.2970 0.065 Uiso calc R 1 1
C C12 0.0011(4) 0.9622(3) 0.28022(18) 0.0532(7) Uani d . 1 1
H H12A 0.0406 0.8621 0.2488 0.064 Uiso calc R 1 1
H H12B -0.1297 0.9811 0.3020 0.064 Uiso calc R 1 1
C C13 0.1210(4) 0.9566(3) 0.35150(17) 0.0516(7) Uani d . 1 1
H H13A 0.2475 0.9540 0.3288 0.062 Uiso calc R 1 1
H H13B 0.0706 1.0520 0.3865 0.062 Uiso calc R 1 1
C C14 0.1277(4) 0.8136(4) 0.40447(18) 0.0542(7) Uani d . 1 1
H H14A 0.0024 0.8167 0.4293 0.065 Uiso calc R 1 1
H H14B 0.1770 0.7173 0.3701 0.065 Uiso calc R 1 1
C C15 0.2795(4) 0.6921(3) 0.52364(16) 0.0463(6) Uani d . 1 1
C C16 0.3907(4) 0.7002(3) 0.58833(16) 0.0483(7) Uani d . 1 1
C C17 0.4295(4) 0.5822(3) 0.64753(16) 0.0536(7) Uani d . 1 1
H H17A 0.5028 0.5890 0.6909 0.064 Uiso calc R 1 1
C C18 0.3582(4) 0.4548(4) 0.64139(17) 0.0528(7) Uani d . 1 1
C C19 0.2511(4) 0.4420(4) 0.57782(19) 0.0593(8) Uani d . 1 1
H H19A 0.2043 0.3545 0.5744 0.071 Uiso calc R 1 1
C C20 0.2131(4) 0.5605(4) 0.51874(19) 0.0563(8) Uani d . 1 1
H H20A 0.1418 0.5514 0.4750 0.068 Uiso calc R 1 1

loop_
_atom_site_aniso_label
_atom_site_aniso_U_11
_atom_site_aniso_U_22
_atom_site_aniso_U_33
_atom_site_aniso_U_12
_atom_site_aniso_U_13
_atom_site_aniso_U_23
Cl1 0.1089(7) 0.0746(6) 0.0782(6) -0.0529(5) -0.0461(5) 0.0141(4)
O1 0.0545(12) 0.0545(11) 0.0728(13) -0.0284(10) -0.0339(10) 0.0327(10)
F1 0.0522(10) 0.0749(12) 0.0908(13) -0.0154(9) -0.0029(9) -0.0087(10)
N1 0.0683(17) 0.0634(16) 0.0633(16) -0.0394(14) -0.0173(13) 0.0194(12)
C1 0.0434(12) 0.0415(14) 0.0459(14) -0.0140(11) -0.0079(11) 0.0103(11)
Cl2 0.0869(6) 0.0753(6) 0.0652(5) -0.0163(5) -0.0137(4) 0.0343(4)
F2 0.0778(13) 0.0781(12) 0.0946(14) -0.0494(11) -0.0350(11) 0.0096(10)
O2 0.0700(13) 0.0610(12) 0.0528(11) -0.0325(11) -0.0326(10) 0.0198(9)
C2 0.0566(18) 0.0445(15) 0.0531(16) -0.0213(13) -0.0140(13) 0.0054(12)
N2 0.0677(17) 0.0615(16) 0.0811(19) -0.0301(14) -0.0314(14) 0.0039(14)
N3 0.0425(12) 0.0370(11) 0.0479(12) -0.0154(9) -0.0102(10) 0.0041(9)
C3 0.0591(18) 0.0484(15) 0.0554(16) -0.0294(14) -0.0247(14) 0.0148(13)
C4 0.0390(15) 0.0676(19) 0.0604(17) -0.0222(14) -0.0149(13) 0.0189(15)
C5 0.0455(16) 0.0507(15) 0.0533(16) -0.0151(13) -0.0114(12) 0.0080(13)
C6 0.0379(14) 0.0400(14) 0.0435(13) -0.0149(11) -0.0134(11) 0.0133(11)
C7 0.0399(14) 0.0448(14) 0.0393(13) -0.0144(11) -0.0117(11) 0.0072(11)
C8 0.0400(14) 0.0402(13) 0.0404(13) -0.0158(11) -0.0115(11) 0.0051(11)
C9 0.0614(18) 0.0445(15) 0.0576(16) -0.0222(13) -0.0270(14) 0.0173(13)
C10 0.064(2) 0.0578(18) 0.081(2) -0.0335(16) -0.0185(17) 0.0128(16)
C11 0.0612(19) 0.0527(16) 0.0555(16) -0.0227(14) -0.0211(14) 0.0025(13)
C12 0.0614(18) 0.0523(16) 0.0539(16) -0.0245(14) -0.0218(14) 0.0183(13)
C13 0.0611(18) 0.0471(15) 0.0523(16) -0.0202(14) -0.0196(14) 0.0103(13)
C14 0.0608(18) 0.0605(17) 0.0523(16) -0.0283(15) -0.0276(14) 0.0165(14)
C15 0.0486(16) 0.0548(16) 0.0406(14) -0.0205(13) -0.0126(12) 0.0134(12)
C16 0.0521(17) 0.0511(16) 0.0442(15) -0.0157(13) -0.0128(12) 0.0018(12)
C17 0.0573(18) 0.0642(18) 0.0418(15) -0.0174(15) -0.0177(13) 0.0059(13)
C18 0.0496(16) 0.0602(18) 0.0456(15) -0.0105(14) -0.0060(13) 0.0161(13)
C19 0.0620(19) 0.0601(18) 0.0656(19) -0.0311(15) -0.0139(15) 0.0197(15)
C20 0.0600(19) 0.0647(18) 0.0551(17) -0.0302(15) -0.0230(14) 0.0168(14)

loop_
_atom_type_symbol
_atom_type_description
_atom_type_scat_dispersion_real
_atom_type_scat_dispersion_imag
_atom_type_scat_source
C C 0.0033 0.0016 'International Tables Vol C Tables 4.2.6.8 and 6.1.1.4'
H H 0.0000 0.0000 'International Tables Vol C Tables 4.2.6.8 and 6.1.1.4'
N N 0.0061 0.0033 'International Tables Vol C Tables 4.2.6.8 and 6.1.1.4'
O O 0.0106 0.0060 'International Tables Vol C Tables 4.2.6.8 and 6.1.1.4'
F F 0.0171 0.0103 'International Tables Vol C Tables 4.2.6.8 and 6.1.1.4'
Cl Cl 0.1484 0.1585 'International Tables Vol C Tables 4.2.6.8 and 6.1.1.4'

loop_
_geom_angle_atom_site_label_1
_geom_angle_atom_site_label_2
_geom_angle_atom_site_label_3
_geom_angle
C7 O1 C12 120.2(2)
C10 N1 N3 102.4(2)
F1 C1 C2 119.0(3)
F1 C1 C6 117.2(2)
C2 C1 C6 123.8(3)
C15 O2 C14 117.3(2)
C1 C2 C3 116.7(3)
C1 C2 H2A 121.7
C3 C2 H2A 121.7
C11 N2 C10 102.3(3)
C11 N3 N1 108.8(2)
C11 N3 C8 131.6(2)
N1 N3 C8 119.6(2)
F2 C3 C4 118.9(3)
F2 C3 C2 118.1(3)
C4 C3 C2 123.0(3)
C3 C4 C5 118.5(3)
C3 C4 H4A 120.8
C5 C4 H4A 120.8
C4 C5 C6 121.5(3)
C4 C5 H5A 119.3
C6 C5 H5A 119.3
C1 C6 C5 116.6(2)
C1 C6 C7 120.4(2)
C5 C6 C7 122.9(2)
C8 C7 O1 118.3(2)
C8 C7 C6 123.1(2)
O1 C7 C6 118.4(2)
C7 C8 N3 119.7(2)
C7 C8 C9 125.8(2)
N3 C8 C9 114.4(2)
C8 C9 H9A 109.5
C8 C9 H9B 109.5
H9A C9 H9B 109.5
C8 C9 H9C 109.5
H9A C9 H9C 109.5
H9B C9 H9C 109.5
N1 C10 N2 115.5(3)
N1 C10 H10A 122.2
N2 C10 H10A 122.2
N2 C11 N3 111.0(3)
N2 C11 H11A 124.5
N3 C11 H11A 124.5
O1 C12 C13 107.3(2)
O1 C12 H12A 110.3
C13 C12 H12A 110.3
O1 C12 H12B 110.3
C13 C12 H12B 110.3
H12A C12 H12B 108.5
C14 C13 C12 111.2(2)
C14 C13 H13A 109.4
C12 C13 H13A 109.4
C14 C13 H13B 109.4
C12 C13 H13B 109.4
H13A C13 H13B 108.0
O2 C14 C13 107.4(2)
O2 C14 H14A 110.2
C13 C14 H14A 110.2
O2 C14 H14B 110.2
C13 C14 H14B 110.2
H14A C14 H14B 108.5
O2 C15 C20 125.4(2)
O2 C15 C16 116.3(2)
C20 C15 C16 118.3(2)
C17 C16 C15 121.0(3)
C17 C16 Cl1 119.6(2)
C15 C16 Cl1 119.3(2)
C18 C17 C16 118.9(3)
C18 C17 H17A 120.5
C16 C17 H17A 120.5
C19 C18 C17 121.5(3)
C19 C18 Cl2 119.1(2)
C17 C18 Cl2 119.4(2)
C18 C19 C20 119.3(3)
C18 C19 H19A 120.4
C20 C19 H19A 120.4
C19 C20 C15 121.0(3)
C19 C20 H20A 119.5
C15 C20 H20A 119.5

loop_
_geom_bond_atom_site_label_1
_geom_bond_atom_site_label_2
_geom_bond_distance
Cl1 C16 1.730(3)
O1 C7 1.367(3)
O1 C12 1.416(3)
F1 C1 1.331(3)
N1 C10 1.315(4)
N1 N3 1.365(3)
C1 C2 1.372(4)
C1 C6 1.377(4)
Cl2 C18 1.744(3)
F2 C3 1.359(3)
O2 C15 1.362(3)
O2 C14 1.430(3)
C2 C3 1.372(4)
C2 H2A 0.9300
N2 C11 1.325(4)
N2 C10 1.343(4)
N3 C11 1.333(3)
N3 C8 1.435(3)
C3 C4 1.366(4)
C4 C5 1.373(4)
C4 H4A 0.9300
C5 C6 1.398(4)
C5 H5A 0.9300
C6 C7 1.490(3)
C7 C8 1.329(3)
C8 C9 1.493(3)
C9 H9A 0.9600
C9 H9B 0.9600
C9 H9C 0.9600
C10 H10A 0.9300
C11 H11A 0.9300
C12 C13 1.499(4)
C12 H12A 0.9700
C12 H12B 0.9700
C13 C14 1.495(4)
C13 H13A 0.9700
C13 H13B 0.9700
C14 H14A 0.9700
C14 H14B 0.9700
C15 C20 1.381(4)
C15 C16 1.394(4)
C16 C17 1.380(4)
C17 C18 1.371(4)
C17 H17A 0.9300
C18 C19 1.368(4)
C19 C20 1.380(4)
C19 H19A 0.9300
C20 H20A 0.9300

loop_
_geom_hbond_atom_site_label_D
_geom_hbond_atom_site_label_H
_geom_hbond_atom_site_label_A
_geom_hbond_site_symmetry_A
_geom_hbond_distance_DH
_geom_hbond_distance_HA
_geom_hbond_distance_DA
_geom_hbond_angle_DHA
_geom_hbond_publ_flag
C4 H4A O1 1_455 0.93 2.52 3.421(4) 163 yes
C17 H17A N2 2_676 0.93 2.56 3.400(4) 151 yes

loop_
_geom_torsion_atom_site_label_1
_geom_torsion_atom_site_label_2
_geom_torsion_atom_site_label_3
_geom_torsion_atom_site_label_4
_geom_torsion
F1 C1 C2 C3 -179.4(2)
C6 C1 C2 C3 -0.1(4)
C10 N1 N3 C11 -0.2(3)
C10 N1 N3 C8 179.8(2)
C1 C2 C3 F2 -179.4(2)
C1 C2 C3 C4 0.2(4)
F2 C3 C4 C5 179.7(2)
C2 C3 C4 C5 0.0(4)
C3 C4 C5 C6 -0.4(4)
F1 C1 C6 C5 179.1(2)
C2 C1 C6 C5 -0.2(4)
F1 C1 C6 C7 0.6(3)
C2 C1 C6 C7 -178.7(2)
C4 C5 C6 C1 0.5(4)
C4 C5 C6 C7 178.9(2)
C12 O1 C7 C8 159.7(3)
C12 O1 C7 C6 -25.5(4)
C1 C6 C7 C8 109.1(3)
C5 C6 C7 C8 -69.4(4)
C1 C6 C7 O1 -65.5(3)
C5 C6 C7 O1 116.1(3)
O1 C7 C8 N3 -2.7(4)
C6 C7 C8 N3 -177.2(2)
O1 C7 C8 C9 176.6(2)
C6 C7 C8 C9 2.0(4)
C11 N3 C8 C7 -38.8(4)
N1 N3 C8 C7 141.2(3)
C11 N3 C8 C9 141.9(3)
N1 N3 C8 C9 -38.1(3)
N3 N1 C10 N2 0.4(4)
C11 N2 C10 N1 -0.4(4)
C10 N2 C11 N3 0.3(3)
N1 N3 C11 N2 -0.1(3)
C8 N3 C11 N2 179.9(2)
C7 O1 C12 C13 -159.4(2)
O1 C12 C13 C14 -172.2(2)
C15 O2 C14 C13 -177.7(2)
C12 C13 C14 O2 178.8(3)
C14 O2 C15 C20 3.4(4)
C14 O2 C15 C16 -177.6(3)
O2 C15 C16 C17 179.1(2)
C20 C15 C16 C17 -1.8(4)
O2 C15 C16 Cl1 -3.3(4)
C20 C15 C16 Cl1 175.8(2)
C15 C16 C17 C18 0.7(4)
Cl1 C16 C17 C18 -177.0(2)
C16 C17 C18 C19 0.4(5)
C16 C17 C18 Cl2 -177.4(2)
C17 C18 C19 C20 -0.3(5)
Cl2 C18 C19 C20 177.5(2)
C18 C19 C20 C15 -0.9(5)
O2 C15 C20 C19 -179.0(3)
C16 C15 C20 C19 1.9(5)

loop_
_cod_related_entry_id
_cod_related_entry_database
_cod_related_entry_code
1 ChemSpider 30657754
